data_4071942
loop_
_publ_author_name
'Bennett, Martin A.'
'Bhargava, Suresh K.'
'Keniry, Max A.'
'Priv\'er, Steven H.'
'Simmonds, Peta M.'
'Wagler, J\"org'
'Willis, Anthony C.'

_publ_section_title
;
 A Triad of Bis(orthometalated) d8-Complexes Containing Four-Membered
 Rings
;
_journal_issue 20
_journal_name_full Organometallics
_journal_page_first 5361
_journal_paper_doi 10.1021/om8004806
_journal_volume 27
_journal_year 2008
_chemical_formula_moiety 'C46 H28 F8 N2 Ni P2'
_chemical_formula_sum 'C46 H28 F8 N2 Ni P2'
_chemical_formula_weight 881.35
_chemical_name_systematic
;
 ?
;
_space_group_IT_number 14
_symmetry_cell_setting monoclinic
_symmetry_space_group_name_Hall '-P 2yn'
_symmetry_space_group_name_H-M 'P 1 21/n 1'
_atom_sites_solution_hydrogens geom
_atom_sites_solution_primary direct
_atom_sites_solution_secondary difmap
_audit_creation_method SHELXL-97
_cell_angle_alpha 90.00
_cell_angle_beta 101.692(2)
_cell_angle_gamma 90.00
_cell_formula_units_Z 4
_cell_length_a 14.8947(4)
_cell_length_b 16.9283(4)
_cell_length_c 15.8600(5)
_cell_measurement_reflns_used 62058
_cell_measurement_temperature 200(2)
_cell_measurement_theta_max 25.028
_cell_measurement_theta_min 2.546
_cell_volume 3916.00(19)
_computing_cell_refinement DENZO-SMN
_computing_data_collection 'Nonius Collect'
_computing_data_reduction Scalepack
_computing_molecular_graphics 'ORTEP32 for windows (Farugia)'
_computing_publication_material 'Ciftab (Sheldrick, 1997)'
_computing_structure_refinement 'SHELXL-97 (Sheldrick, 1997)'
_computing_structure_solution 'SHELXS-97 (Sheldrick, 1990)'
_diffrn_ambient_temperature 200(2)
_diffrn_measured_fraction_theta_full 0.999
_diffrn_measured_fraction_theta_max 0.999
_diffrn_measurement_device_type 'Nonius Kappa CCD area detector'
_diffrn_measurement_method 'phi and omega scans'
_diffrn_radiation_monochromator graphite
_diffrn_radiation_source 'fine-focus sealed tube'
_diffrn_radiation_type MoK\a
_diffrn_radiation_wavelength 0.71073
_diffrn_reflns_av_R_equivalents 0.0865
_diffrn_reflns_av_sigmaI/netI 0.0435
_diffrn_reflns_limit_h_max 17
_diffrn_reflns_limit_h_min -17
_diffrn_reflns_limit_k_max 20
_diffrn_reflns_limit_k_min -19
_diffrn_reflns_limit_l_max 18
_diffrn_reflns_limit_l_min -18
_diffrn_reflns_number 45889
_diffrn_reflns_theta_full 25.00
_diffrn_reflns_theta_max 25.00
_diffrn_reflns_theta_min 2.62
_exptl_absorpt_coefficient_mu 0.652
_exptl_absorpt_correction_T_max 0.9497
_exptl_absorpt_correction_T_min 0.9376
_exptl_absorpt_correction_type multi-scan
_exptl_absorpt_process_details SORTAV
_exptl_crystal_density_diffrn 1.495
_exptl_crystal_density_method 'not measured'
_exptl_crystal_description polyhedron
_exptl_crystal_F_000 1792
_exptl_crystal_size_max 0.10
_exptl_crystal_size_mid 0.08
_exptl_crystal_size_min 0.08
_refine_diff_density_max 0.363
_refine_diff_density_min -0.327
_refine_diff_density_rms 0.051
_refine_ls_extinction_coef 0.0015(2)
_refine_ls_extinction_expression Fc^*^=kFc[1+0.001xFc^2^\l^3^/sin(2\q)]^-1/4^
_refine_ls_extinction_method SHELXL
_refine_ls_goodness_of_fit_ref 1.030
_refine_ls_hydrogen_treatment constr
_refine_ls_matrix_type full
_refine_ls_number_parameters 533
_refine_ls_number_reflns 6901
_refine_ls_number_restraints 0
_refine_ls_restrained_S_all 1.030
_refine_ls_R_factor_all 0.0590
_refine_ls_R_factor_gt 0.0402
_refine_ls_shift/su_max 0.001
_refine_ls_shift/su_mean 0.000
_refine_ls_structure_factor_coef Fsqd
_refine_ls_weighting_details 'calc w=1/[\s^2^(Fo^2^)+(0.0383P)^2^+2.0023P] where P=(Fo^2^+2Fc^2^)/3'
_refine_ls_weighting_scheme calc
_refine_ls_wR_factor_gt 0.0860
_refine_ls_wR_factor_ref 0.0923
_reflns_number_gt 5409
_reflns_number_total 6901
_reflns_threshold_expression >2sigma(I)
_cod_data_source_file om8004806_si_001.cif
_cod_data_source_block nibipy
_cod_original_sg_symbol_Hall -P2yn
_cod_original_sg_symbol_H-M P21/n
_cod_database_code 4071942

loop_
_symmetry_equiv_pos_as_xyz
'x, y, z'
'-x+1/2, y+1/2, -z+1/2'
'-x, -y, -z'
'x-1/2, -y-1/2, z-1/2'

loop_
_atom_site_label
_atom_site_type_symbol
_atom_site_fract_x
_atom_site_fract_y
_atom_site_fract_z
_atom_site_U_iso_or_equiv
_atom_site_adp_type
_atom_site_occupancy
_atom_site_symmetry_multiplicity
_atom_site_calc_flag
_atom_site_refinement_flags
Ni1 Ni 0.85706(2) 0.186857(17) 0.388297(19) 0.02863(11) Uani 1 1 d .
P1 P 0.67728(4) 0.19124(4) 0.43305(4) 0.03303(16) Uani 1 1 d .
P2 P 1.03497(4) 0.20401(4) 0.32296(5) 0.03627(17) Uani 1 1 d .
F1 F 0.52938(10) 0.07020(10) 0.32160(10) 0.0500(4) Uani 1 1 d .
F2 F 0.56175(10) -0.02966(9) 0.20035(10) 0.0470(4) Uani 1 1 d .
F3 F 0.72853(11) -0.03459(9) 0.15712(10) 0.0479(4) Uani 1 1 d .
F4 F 0.86368(10) 0.06250(9) 0.23291(10) 0.0457(4) Uani 1 1 d .
F5 F 1.01856(11) 0.31628(10) 0.15882(10) 0.0520(4) Uani 1 1 d .
F6 F 0.86803(12) 0.38997(10) 0.07533(10) 0.0557(4) Uani 1 1 d .
F7 F 0.70716(10) 0.37434(9) 0.12839(10) 0.0488(4) Uani 1 1 d .
F8 F 0.69497(10) 0.28444(10) 0.26298(10) 0.0473(4) Uani 1 1 d .
N1 N 0.88899(13) 0.11499(12) 0.48576(13) 0.0309(5) Uani 1 1 d .
N2 N 0.91743(13) 0.26374(11) 0.47146(12) 0.0301(5) Uani 1 1 d .
C1 C 0.68210(16) 0.12099(14) 0.34510(15) 0.0317(6) Uani 1 1 d .
C2 C 0.61447(16) 0.07041(15) 0.30326(16) 0.0351(6) Uani 1 1 d .
C3 C 0.62914(17) 0.01860(15) 0.24061(16) 0.0361(6) Uani 1 1 d .
C4 C 0.71377(18) 0.01637(14) 0.21841(16) 0.0353(6) Uani 1 1 d .
C5 C 0.78195(17) 0.06703(15) 0.25884(16) 0.0333(6) Uani 1 1 d .
C6 C 0.76999(16) 0.11901(14) 0.32226(15) 0.0295(5) Uani 1 1 d .
C7 C 0.56090(18) 0.23399(17) 0.41373(17) 0.0422(7) Uani 1 1 d .
C8 C 0.5513(2) 0.3088(2) 0.3747(2) 0.0628(9) Uani 1 1 d .
H8 H 0.6013 0.3316 0.3545 0.075 Uiso 1 1 calc R
C9 C 0.4683(3) 0.3496(3) 0.3654(2) 0.0846(13) Uani 1 1 d .
H9 H 0.4609 0.3997 0.3379 0.101 Uiso 1 1 calc R
C10 C 0.3963(3) 0.3158(3) 0.3972(2) 0.0815(13) Uani 1 1 d .
H10 H 0.3391 0.3424 0.3901 0.098 Uiso 1 1 calc R
C11 C 0.4078(2) 0.2462(2) 0.4375(2) 0.0707(10) Uani 1 1 d .
H11 H 0.3591 0.2249 0.4608 0.085 Uiso 1 1 calc R
C12 C 0.48855(19) 0.2044(2) 0.4460(2) 0.0543(8) Uani 1 1 d .
H12 H 0.4944 0.1547 0.4744 0.065 Uiso 1 1 calc R
C13 C 0.67847(16) 0.12605(15) 0.52546(16) 0.0338(6) Uani 1 1 d .
C14 C 0.6428(2) 0.04981(17) 0.52292(19) 0.0507(7) Uani 1 1 d .
H14 H 0.6113 0.0284 0.4697 0.061 Uiso 1 1 calc R
C15 C 0.6528(2) 0.00502(19) 0.5972(2) 0.0598(9) Uani 1 1 d .
H15 H 0.6280 -0.0468 0.5947 0.072 Uiso 1 1 calc R
C16 C 0.6986(2) 0.03502(19) 0.6747(2) 0.0578(8) Uani 1 1 d .
H16 H 0.7066 0.0036 0.7253 0.069 Uiso 1 1 calc R
C17 C 0.7324(2) 0.1104(2) 0.67849(19) 0.0544(8) Uani 1 1 d .
H17 H 0.7627 0.1319 0.7321 0.065 Uiso 1 1 calc R
C18 C 0.72262(18) 0.15551(17) 0.60435(17) 0.0422(7) Uani 1 1 d .
H18 H 0.7467 0.2077 0.6077 0.051 Uiso 1 1 calc R
C19 C 0.93702(16) 0.25821(14) 0.25901(16) 0.0327(6) Uani 1 1 d .
C20 C 0.94003(18) 0.30504(15) 0.18759(17) 0.0368(6) Uani 1 1 d .
C21 C 0.86371(19) 0.34382(15) 0.14393(16) 0.0391(6) Uani 1 1 d .
C22 C 0.78280(18) 0.33611(15) 0.17110(16) 0.0365(6) Uani 1 1 d .
C23 C 0.77904(16) 0.28942(15) 0.24106(16) 0.0331(6) Uani 1 1 d .
C24 C 0.85378(16) 0.24967(13) 0.28837(15) 0.0298(5) Uani 1 1 d .
C25 C 1.10339(19) 0.17533(16) 0.24396(19) 0.0440(7) Uani 1 1 d .
C26 C 1.0616(2) 0.1401(2) 0.1674(2) 0.0644(9) Uani 1 1 d .
H26 H 0.9968 0.1345 0.1540 0.077 Uiso 1 1 calc R
C27 C 1.1136(3) 0.1129(2) 0.1100(3) 0.0801(11) Uani 1 1 d .
H27 H 1.0840 0.0898 0.0571 0.096 Uiso 1 1 calc R
C28 C 1.2079(3) 0.1193(2) 0.1292(3) 0.0790(12) Uani 1 1 d .
H28 H 1.2433 0.1011 0.0896 0.095 Uiso 1 1 calc R
C29 C 1.2497(3) 0.1518(2) 0.2054(3) 0.0692(10) Uani 1 1 d .
H29 H 1.3147 0.1548 0.2195 0.083 Uiso 1 1 calc R
C30 C 1.1990(2) 0.18054(18) 0.2629(2) 0.0524(8) Uani 1 1 d .
H30 H 1.2293 0.2039 0.3155 0.063 Uiso 1 1 calc R
C31 C 1.10379(16) 0.28331(16) 0.38452(17) 0.0372(6) Uani 1 1 d .
C32 C 1.11503(18) 0.35874(16) 0.35326(19) 0.0424(7) Uani 1 1 d .
H32 H 1.0885 0.3714 0.2952 0.051 Uiso 1 1 calc R
C33 C 1.1643(2) 0.41525(18) 0.4057(2) 0.0490(7) Uani 1 1 d .
H33 H 1.1709 0.4665 0.3833 0.059 Uiso 1 1 calc R
C34 C 1.2041(2) 0.39867(19) 0.4902(2) 0.0550(8) Uani 1 1 d .
H34 H 1.2383 0.4379 0.5258 0.066 Uiso 1 1 calc R
C35 C 1.1935(2) 0.32390(19) 0.5222(2) 0.0571(8) Uani 1 1 d .
H35 H 1.2202 0.3116 0.5803 0.068 Uiso 1 1 calc R
C36 C 1.14403(19) 0.26715(18) 0.46986(19) 0.0480(7) Uani 1 1 d .
H36 H 1.1373 0.2160 0.4926 0.058 Uiso 1 1 calc R
C37 C 0.87318(18) 0.03703(15) 0.48740(18) 0.0404(6) Uani 1 1 d .
H37 H 0.8377 0.0129 0.4375 0.048 Uiso 1 1 calc R
C38 C 0.9059(2) -0.00942(17) 0.55796(19) 0.0511(8) Uani 1 1 d .
H38 H 0.8923 -0.0643 0.5568 0.061 Uiso 1 1 calc R
C39 C 0.9586(2) 0.02417(18) 0.63010(19) 0.0512(8) Uani 1 1 d .
H39 H 0.9832 -0.0072 0.6790 0.061 Uiso 1 1 calc R
C40 C 0.97528(19) 0.10425(18) 0.63030(17) 0.0452(7) Uani 1 1 d .
H40 H 1.0117 0.1288 0.6795 0.054 Uiso 1 1 calc R
C41 C 0.93864(16) 0.14868(15) 0.55841(16) 0.0336(6) Uani 1 1 d .
C42 C 0.94580(16) 0.23498(15) 0.55236(16) 0.0334(6) Uani 1 1 d .
C43 C 0.9717(2) 0.28490(19) 0.62248(19) 0.0511(8) Uani 1 1 d .
H43 H 0.9916 0.2639 0.6787 0.061 Uiso 1 1 calc R
C44 C 0.9683(2) 0.36556(19) 0.6093(2) 0.0565(8) Uani 1 1 d .
H44 H 0.9840 0.4007 0.6567 0.068 Uiso 1 1 calc R
C45 C 0.94195(19) 0.39454(17) 0.52729(19) 0.0475(7) Uani 1 1 d .
H45 H 0.9408 0.4498 0.5170 0.057 Uiso 1 1 calc R
C46 C 0.91727(17) 0.34238(15) 0.46023(17) 0.0367(6) Uani 1 1 d .
H46 H 0.8993 0.3628 0.4035 0.044 Uiso 1 1 calc R

loop_
_atom_site_aniso_label
_atom_site_aniso_U_11
_atom_site_aniso_U_22
_atom_site_aniso_U_33
_atom_site_aniso_U_23
_atom_site_aniso_U_13
_atom_site_aniso_U_12
Ni1 0.03160(18) 0.02436(18) 0.02716(18) 0.00223(13) -0.00058(13) -0.00265(13)
P1 0.0331(3) 0.0325(4) 0.0319(4) -0.0028(3) 0.0030(3) -0.0011(3)
P2 0.0351(4) 0.0320(4) 0.0408(4) 0.0082(3) 0.0057(3) 0.0025(3)
F1 0.0354(8) 0.0625(11) 0.0519(10) -0.0120(8) 0.0083(7) -0.0144(7)
F2 0.0471(9) 0.0404(9) 0.0468(9) -0.0072(7) -0.0059(7) -0.0135(7)
F3 0.0599(10) 0.0391(9) 0.0434(9) -0.0149(7) 0.0079(8) -0.0022(7)
F4 0.0411(8) 0.0481(10) 0.0500(10) -0.0108(8) 0.0143(7) -0.0014(7)
F5 0.0489(9) 0.0582(11) 0.0525(10) 0.0194(8) 0.0190(8) 0.0001(8)
F6 0.0736(11) 0.0503(10) 0.0426(10) 0.0227(8) 0.0101(8) 0.0042(9)
F7 0.0513(9) 0.0451(9) 0.0431(9) 0.0121(7) -0.0069(7) 0.0114(7)
F8 0.0361(8) 0.0543(10) 0.0502(10) 0.0138(8) 0.0054(7) 0.0075(7)
N1 0.0317(11) 0.0284(11) 0.0316(11) 0.0055(9) 0.0040(9) 0.0007(9)
N2 0.0296(10) 0.0289(11) 0.0292(11) 0.0004(9) 0.0000(9) -0.0049(9)
C1 0.0345(13) 0.0300(13) 0.0287(13) 0.0013(11) 0.0018(11) -0.0006(11)
C2 0.0314(14) 0.0362(15) 0.0362(15) 0.0019(12) 0.0033(11) -0.0053(11)
C3 0.0370(14) 0.0301(14) 0.0359(15) -0.0008(11) -0.0051(11) -0.0085(11)
C4 0.0494(16) 0.0253(13) 0.0292(14) -0.0029(11) 0.0035(12) -0.0004(12)
C5 0.0339(13) 0.0316(14) 0.0338(14) 0.0026(11) 0.0052(11) -0.0002(11)
C6 0.0337(13) 0.0250(13) 0.0279(13) 0.0035(10) 0.0019(10) -0.0013(10)
C7 0.0420(15) 0.0513(18) 0.0308(15) -0.0027(13) 0.0013(12) 0.0118(13)
C8 0.073(2) 0.065(2) 0.056(2) 0.0114(17) 0.0254(17) 0.0244(18)
C9 0.102(3) 0.092(3) 0.063(2) 0.028(2) 0.025(2) 0.055(3)
C10 0.065(2) 0.134(4) 0.047(2) 0.017(2) 0.0143(18) 0.050(2)
C11 0.0459(19) 0.102(3) 0.064(2) 0.011(2) 0.0119(16) 0.0154(19)
C12 0.0391(16) 0.064(2) 0.059(2) 0.0002(16) 0.0091(14) 0.0043(15)
C13 0.0347(13) 0.0323(14) 0.0348(14) -0.0022(11) 0.0079(11) 0.0003(11)
C14 0.070(2) 0.0428(18) 0.0383(17) -0.0030(14) 0.0092(14) -0.0077(15)
C15 0.092(2) 0.0405(18) 0.050(2) 0.0013(15) 0.0205(18) -0.0080(17)
C16 0.080(2) 0.055(2) 0.0404(18) 0.0121(15) 0.0162(16) 0.0084(17)
C17 0.0622(19) 0.066(2) 0.0334(16) -0.0011(15) 0.0045(14) 0.0001(17)
C18 0.0433(16) 0.0434(16) 0.0385(16) -0.0056(13) 0.0050(12) -0.0025(13)
C19 0.0378(14) 0.0263(13) 0.0316(14) 0.0033(11) 0.0016(11) -0.0013(11)
C20 0.0413(15) 0.0326(14) 0.0366(14) 0.0052(12) 0.0083(12) -0.0011(12)
C21 0.0561(17) 0.0289(14) 0.0300(14) 0.0068(11) 0.0029(12) -0.0007(12)
C22 0.0431(15) 0.0295(14) 0.0310(14) 0.0024(11) -0.0061(12) 0.0037(12)
C23 0.0342(13) 0.0323(14) 0.0319(14) -0.0019(11) 0.0044(11) -0.0011(11)
C24 0.0346(13) 0.0227(13) 0.0297(13) -0.0016(10) 0.0007(10) -0.0037(10)
C25 0.0484(17) 0.0333(15) 0.0520(18) 0.0105(13) 0.0138(14) 0.0083(13)
C26 0.069(2) 0.062(2) 0.065(2) -0.0056(18) 0.0206(18) 0.0066(17)
C27 0.113(3) 0.067(3) 0.066(2) -0.0068(19) 0.032(2) 0.015(2)
C28 0.104(3) 0.059(2) 0.090(3) 0.020(2) 0.058(3) 0.033(2)
C29 0.066(2) 0.058(2) 0.094(3) 0.023(2) 0.042(2) 0.0234(18)
C30 0.0481(17) 0.0468(18) 0.065(2) 0.0130(15) 0.0183(15) 0.0120(14)
C31 0.0284(13) 0.0384(15) 0.0442(16) 0.0047(12) 0.0061(11) 0.0027(11)
C32 0.0422(15) 0.0386(16) 0.0453(16) 0.0047(13) 0.0061(13) 0.0021(12)
C33 0.0512(17) 0.0396(17) 0.058(2) 0.0032(14) 0.0141(15) -0.0028(14)
C34 0.0521(18) 0.053(2) 0.059(2) -0.0143(16) 0.0078(16) -0.0038(15)
C35 0.059(2) 0.061(2) 0.0452(18) 0.0011(16) -0.0045(15) 0.0054(16)
C36 0.0492(17) 0.0440(17) 0.0470(18) 0.0090(14) 0.0007(14) 0.0046(14)
C37 0.0480(16) 0.0278(15) 0.0433(16) 0.0052(12) 0.0040(13) 0.0012(12)
C38 0.0643(19) 0.0342(16) 0.0525(19) 0.0158(14) 0.0065(16) 0.0064(14)
C39 0.0546(18) 0.0509(19) 0.0451(18) 0.0234(15) 0.0030(14) 0.0118(15)
C40 0.0445(16) 0.0522(19) 0.0339(15) 0.0098(13) -0.0035(12) 0.0012(13)
C41 0.0283(13) 0.0389(15) 0.0327(14) 0.0060(12) 0.0043(11) -0.0004(11)
C42 0.0291(13) 0.0376(15) 0.0307(14) 0.0001(11) -0.0002(11) -0.0047(11)
C43 0.0576(18) 0.055(2) 0.0353(16) -0.0011(14) -0.0032(14) -0.0126(15)
C44 0.068(2) 0.052(2) 0.0458(19) -0.0148(15) 0.0035(15) -0.0198(16)
C45 0.0556(18) 0.0324(15) 0.0531(19) -0.0065(14) 0.0073(15) -0.0127(13)
C46 0.0392(14) 0.0309(15) 0.0391(15) 0.0002(12) 0.0059(12) -0.0059(11)

loop_
_atom_type_symbol
_atom_type_description
_atom_type_scat_dispersion_real
_atom_type_scat_dispersion_imag
_atom_type_scat_source
C C 0.0033 0.0016 'International Tables Vol C Tables 4.2.6.8 and 6.1.1.4'
H H 0.0000 0.0000 'International Tables Vol C Tables 4.2.6.8 and 6.1.1.4'
N N 0.0061 0.0033 'International Tables Vol C Tables 4.2.6.8 and 6.1.1.4'
F F 0.0171 0.0103 'International Tables Vol C Tables 4.2.6.8 and 6.1.1.4'
P P 0.1023 0.0942 'International Tables Vol C Tables 4.2.6.8 and 6.1.1.4'
Ni Ni 0.3393 1.1124 'International Tables Vol C Tables 4.2.6.8 and 6.1.1.4'

loop_
_geom_angle_atom_site_label_1
_geom_angle_atom_site_label_2
_geom_angle_atom_site_label_3
_geom_angle
C6 Ni1 C24 88.80(10)
C6 Ni1 N2 163.63(9)
C24 Ni1 N2 96.99(9)
C6 Ni1 N1 95.18(9)
C24 Ni1 N1 166.28(9)
N2 Ni1 N1 82.79(8)
C13 P1 C1 102.77(11)
C13 P1 C7 103.03(12)
C1 P1 C7 107.83(12)
C25 P2 C19 104.08(12)
C25 P2 C31 103.19(12)
C19 P2 C31 102.82(11)
C37 N1 C41 117.6(2)
C37 N1 Ni1 127.86(18)
C41 N1 Ni1 114.40(16)
C46 N2 C42 118.2(2)
C46 N2 Ni1 125.94(17)
C42 N2 Ni1 114.51(16)
C2 C1 C6 118.6(2)
C2 C1 P1 128.66(19)
C6 C1 P1 112.64(17)
F1 C2 C3 116.4(2)
F1 C2 C1 121.3(2)
C3 C2 C1 122.3(2)
F2 C3 C2 121.1(2)
F2 C3 C4 119.6(2)
C2 C3 C4 119.3(2)
F3 C4 C3 119.5(2)
F3 C4 C5 121.2(2)
C3 C4 C5 119.3(2)
F4 C5 C6 120.8(2)
F4 C5 C4 116.2(2)
C6 C5 C4 123.0(2)
C5 C6 C1 117.5(2)
C5 C6 Ni1 128.35(18)
C1 C6 Ni1 114.09(17)
C12 C7 C8 118.4(3)
C12 C7 P1 125.1(2)
C8 C7 P1 115.8(2)
C9 C8 C7 120.0(3)
C9 C8 H8 120.0
C7 C8 H8 120.0
C10 C9 C8 119.1(4)
C10 C9 H9 120.4
C8 C9 H9 120.4
C11 C10 C9 120.0(3)
C11 C10 H10 120.0
C9 C10 H10 120.0
C10 C11 C12 121.7(3)
C10 C11 H11 119.1
C12 C11 H11 119.1
C11 C12 C7 120.6(3)
C11 C12 H12 119.7
C7 C12 H12 119.7
C18 C13 C14 118.0(2)
C18 C13 P1 115.6(2)
C14 C13 P1 126.4(2)
C15 C14 C13 120.5(3)
C15 C14 H14 119.7
C13 C14 H14 119.7
C16 C15 C14 120.5(3)
C16 C15 H15 119.8
C14 C15 H15 119.8
C17 C16 C15 119.6(3)
C17 C16 H16 120.2
C15 C16 H16 120.2
C16 C17 C18 120.2(3)
C16 C17 H17 119.9
C18 C17 H17 119.9
C13 C18 C17 121.2(3)
C13 C18 H18 119.4
C17 C18 H18 119.4
C20 C19 C24 120.0(2)
C20 C19 P2 125.39(19)
C24 C19 P2 114.57(17)
F5 C20 C21 116.6(2)
F5 C20 C19 121.9(2)
C21 C20 C19 121.6(2)
F6 C21 C22 119.9(2)
F6 C21 C20 120.9(2)
C22 C21 C20 119.3(2)
F7 C22 C21 119.6(2)
F7 C22 C23 120.9(2)
C21 C22 C23 119.5(2)
F8 C23 C22 115.5(2)
F8 C23 C24 120.6(2)
C22 C23 C24 123.9(2)
C23 C24 C19 115.7(2)
C23 C24 Ni1 127.29(18)
C19 C24 Ni1 117.04(17)
C26 C25 C30 118.3(3)
C26 C25 P2 120.0(2)
C30 C25 P2 121.3(2)
C25 C26 C27 120.4(3)
C25 C26 H26 119.8
C27 C26 H26 119.8
C28 C27 C26 120.6(4)
C28 C27 H27 119.7
C26 C27 H27 119.7
C29 C28 C27 119.4(3)
C29 C28 H28 120.3
C27 C28 H28 120.3
C28 C29 C30 121.0(4)
C28 C29 H29 119.5
C30 C29 H29 119.5
C29 C30 C25 120.3(3)
C29 C30 H30 119.9
C25 C30 H30 119.9
C36 C31 C32 117.9(3)
C36 C31 P2 117.1(2)
C32 C31 P2 125.0(2)
C33 C32 C31 120.6(3)
C33 C32 H32 119.7
C31 C32 H32 119.7
C32 C33 C34 121.1(3)
C32 C33 H33 119.4
C34 C33 H33 119.4
C33 C34 C35 118.9(3)
C33 C34 H34 120.6
C35 C34 H34 120.6
C36 C35 C34 120.2(3)
C36 C35 H35 119.9
C34 C35 H35 119.9
C35 C36 C31 121.3(3)
C35 C36 H36 119.3
C31 C36 H36 119.3
N1 C37 C38 122.9(3)
N1 C37 H37 118.5
C38 C37 H37 118.5
C39 C38 C37 119.4(3)
C39 C38 H38 120.3
C37 C38 H38 120.3
C38 C39 C40 118.8(3)
C38 C39 H39 120.6
C40 C39 H39 120.6
C39 C40 C41 119.5(3)
C39 C40 H40 120.3
C41 C40 H40 120.3
N1 C41 C40 121.7(2)
N1 C41 C42 113.3(2)
C40 C41 C42 125.0(2)
N2 C42 C43 121.5(2)
N2 C42 C41 113.9(2)
C43 C42 C41 124.4(2)
C44 C43 C42 119.0(3)
C44 C43 H43 120.5
C42 C43 H43 120.5
C45 C44 C43 119.5(3)
C45 C44 H44 120.3
C43 C44 H44 120.3
C44 C45 C46 119.0(3)
C44 C45 H45 120.5
C46 C45 H45 120.5
N2 C46 C45 122.8(3)
N2 C46 H46 118.6
C45 C46 H46 118.6

loop_
_geom_bond_atom_site_label_1
_geom_bond_atom_site_label_2
_geom_bond_distance
Ni1 C6 1.883(2)
Ni1 C24 1.901(2)
Ni1 N2 1.9394(19)
Ni1 N1 1.9489(19)
P1 C13 1.832(3)
P1 C1 1.846(2)
P1 C7 1.846(3)
P2 C25 1.833(3)
P2 C19 1.844(2)
P2 C31 1.844(3)
F1 C2 1.357(3)
F2 C3 1.350(3)
F3 C4 1.351(3)
F4 C5 1.364(3)
F5 C20 1.352(3)
F6 C21 1.351(3)
F7 C22 1.356(3)
F8 C23 1.368(3)
N1 C37 1.342(3)
N1 C41 1.362(3)
N2 C46 1.343(3)
N2 C42 1.357(3)
C1 C2 1.385(3)
C1 C6 1.428(3)
C2 C3 1.376(4)
C3 C4 1.376(4)
C4 C5 1.383(3)
C5 C6 1.375(3)
C7 C12 1.378(4)
C7 C8 1.404(4)
C8 C9 1.399(4)
C8 H8 0.9500
C9 C10 1.396(5)
C9 H9 0.9500
C10 C11 1.335(5)
C10 H10 0.9500
C11 C12 1.378(4)
C11 H11 0.9500
C12 H12 0.9500
C13 C18 1.383(4)
C13 C14 1.393(4)
C14 C15 1.384(4)
C14 H14 0.9500
C15 C16 1.376(4)
C15 H15 0.9500
C16 C17 1.369(4)
C16 H16 0.9500
C17 C18 1.384(4)
C17 H17 0.9500
C18 H18 0.9500
C19 C20 1.391(3)
C19 C24 1.417(3)
C20 C21 1.373(4)
C21 C22 1.366(4)
C22 C23 1.373(4)
C23 C24 1.384(3)
C25 C26 1.382(4)
C25 C30 1.397(4)
C26 C27 1.388(5)
C26 H26 0.9500
C27 C28 1.380(6)
C27 H27 0.9500
C28 C29 1.358(5)
C28 H28 0.9500
C29 C30 1.386(4)
C29 H29 0.9500
C30 H30 0.9500
C31 C36 1.392(4)
C31 C32 1.392(4)
C32 C33 1.378(4)
C32 H32 0.9500
C33 C34 1.380(4)
C33 H33 0.9500
C34 C35 1.385(4)
C34 H34 0.9500
C35 C36 1.381(4)
C35 H35 0.9500
C36 H36 0.9500
C37 C38 1.374(4)
C37 H37 0.9500
C38 C39 1.373(4)
C38 H38 0.9500
C39 C40 1.378(4)
C39 H39 0.9500
C40 C41 1.382(4)
C40 H40 0.9500
C41 C42 1.469(4)
C42 C43 1.388(4)
C43 C44 1.381(4)
C43 H43 0.9500
C44 C45 1.371(4)
C44 H44 0.9500
C45 C46 1.374(4)
C45 H45 0.9500
C46 H46 0.9500

loop_
_geom_torsion_atom_site_label_1
_geom_torsion_atom_site_label_2
_geom_torsion_atom_site_label_3
_geom_torsion_atom_site_label_4
_geom_torsion
C6 Ni1 N1 C37 17.9(2)
C24 Ni1 N1 C37 -88.5(4)
N2 Ni1 N1 C37 -178.4(2)
C6 Ni1 N1 C41 -166.87(17)
C24 Ni1 N1 C41 86.7(4)
N2 Ni1 N1 C41 -3.21(16)
C6 Ni1 N2 C46 -86.3(4)
C24 Ni1 N2 C46 23.8(2)
N1 Ni1 N2 C46 -170.1(2)
C6 Ni1 N2 C42 80.2(4)
C24 Ni1 N2 C42 -169.79(17)
N1 Ni1 N2 C42 -3.61(17)
C13 P1 C1 C2 71.7(2)
C7 P1 C1 C2 -36.7(3)
C13 P1 C1 C6 -105.67(18)
C7 P1 C1 C6 145.92(18)
C6 C1 C2 F1 -179.3(2)
P1 C1 C2 F1 3.5(4)
C6 C1 C2 C3 -0.1(4)
P1 C1 C2 C3 -177.3(2)
F1 C2 C3 F2 -0.2(4)
C1 C2 C3 F2 -179.5(2)
F1 C2 C3 C4 179.4(2)
C1 C2 C3 C4 0.1(4)
F2 C3 C4 F3 -0.6(4)
C2 C3 C4 F3 179.8(2)
F2 C3 C4 C5 178.8(2)
C2 C3 C4 C5 -0.8(4)
F3 C4 C5 F4 0.3(3)
C3 C4 C5 F4 -179.1(2)
F3 C4 C5 C6 -179.1(2)
C3 C4 C5 C6 1.5(4)
F4 C5 C6 C1 179.2(2)
C4 C5 C6 C1 -1.4(4)
F4 C5 C6 Ni1 -3.7(4)
C4 C5 C6 Ni1 175.75(19)
C2 C1 C6 C5 0.7(3)
P1 C1 C6 C5 178.32(18)
C2 C1 C6 Ni1 -176.88(19)
P1 C1 C6 Ni1 0.8(2)
C24 Ni1 C6 C5 71.1(2)
N2 Ni1 C6 C5 -177.7(3)
N1 Ni1 C6 C5 -95.7(2)
C24 Ni1 C6 C1 -111.67(18)
N2 Ni1 C6 C1 -0.5(4)
N1 Ni1 C6 C1 81.49(18)
C13 P1 C7 C12 -16.5(3)
C1 P1 C7 C12 91.7(3)
C13 P1 C7 C8 153.0(2)
C1 P1 C7 C8 -98.8(2)
C12 C7 C8 C9 -3.2(5)
P1 C7 C8 C9 -173.4(3)
C7 C8 C9 C10 1.4(6)
C8 C9 C10 C11 1.5(6)
C9 C10 C11 C12 -2.6(6)
C10 C11 C12 C7 0.8(6)
C8 C7 C12 C11 2.1(5)
P1 C7 C12 C11 171.4(3)
C1 P1 C13 C18 146.9(2)
C7 P1 C13 C18 -101.1(2)
C1 P1 C13 C14 -30.5(3)
C7 P1 C13 C14 81.6(3)
C18 C13 C14 C15 -0.9(4)
P1 C13 C14 C15 176.3(2)
C13 C14 C15 C16 -0.3(5)
C14 C15 C16 C17 1.6(5)
C15 C16 C17 C18 -1.6(5)
C14 C13 C18 C17 0.9(4)
P1 C13 C18 C17 -176.6(2)
C16 C17 C18 C13 0.3(4)
C25 P2 C19 C20 -33.3(3)
C31 P2 C19 C20 74.0(2)
C25 P2 C19 C24 147.11(19)
C31 P2 C19 C24 -105.53(19)
C24 C19 C20 F5 178.3(2)
P2 C19 C20 F5 -1.2(4)
C24 C19 C20 C21 0.0(4)
P2 C19 C20 C21 -179.6(2)
F5 C20 C21 F6 0.6(4)
C19 C20 C21 F6 179.1(2)
F5 C20 C21 C22 -178.6(2)
C19 C20 C21 C22 -0.2(4)
F6 C21 C22 F7 0.6(4)
C20 C21 C22 F7 179.9(2)
F6 C21 C22 C23 -179.7(2)
C20 C21 C22 C23 -0.4(4)
F7 C22 C23 F8 0.4(3)
C21 C22 C23 F8 -179.2(2)
F7 C22 C23 C24 -179.0(2)
C21 C22 C23 C24 1.3(4)
F8 C23 C24 C19 179.1(2)
C22 C23 C24 C19 -1.5(4)
F8 C23 C24 Ni1 -1.9(3)
C22 C23 C24 Ni1 177.6(2)
C20 C19 C24 C23 0.8(3)
P2 C19 C24 C23 -179.60(18)
C20 C19 C24 Ni1 -178.32(19)
P2 C19 C24 Ni1 1.3(2)
C6 Ni1 C24 C23 61.5(2)
N2 Ni1 C24 C23 -103.2(2)
N1 Ni1 C24 C23 168.6(3)
C6 Ni1 C24 C19 -119.51(19)
N2 Ni1 C24 C19 75.85(19)
N1 Ni1 C24 C19 -12.4(5)
C19 P2 C25 C26 -48.6(3)
C31 P2 C25 C26 -155.6(2)
C19 P2 C25 C30 138.3(2)
C31 P2 C25 C30 31.2(2)
C30 C25 C26 C27 -1.9(5)
P2 C25 C26 C27 -175.2(3)
C25 C26 C27 C28 1.2(6)
C26 C27 C28 C29 0.6(6)
C27 C28 C29 C30 -1.8(5)
C28 C29 C30 C25 1.1(5)
C26 C25 C30 C29 0.8(4)
P2 C25 C30 C29 174.0(2)
C25 P2 C31 C36 -111.6(2)
C19 P2 C31 C36 140.4(2)
C25 P2 C31 C32 71.3(2)
C19 P2 C31 C32 -36.7(2)
C36 C31 C32 C33 -0.2(4)
P2 C31 C32 C33 176.8(2)
C31 C32 C33 C34 0.4(4)
C32 C33 C34 C35 -0.4(5)
C33 C34 C35 C36 0.3(5)
C34 C35 C36 C31 -0.2(5)
C32 C31 C36 C35 0.1(4)
P2 C31 C36 C35 -177.2(2)
C41 N1 C37 C38 -1.1(4)
Ni1 N1 C37 C38 174.0(2)
N1 C37 C38 C39 -1.1(4)
C37 C38 C39 C40 1.6(4)
C38 C39 C40 C41 0.1(4)
C37 N1 C41 C40 2.9(4)
Ni1 N1 C41 C40 -172.90(19)
C37 N1 C41 C42 -175.4(2)
Ni1 N1 C41 C42 8.9(3)
C39 C40 C41 N1 -2.4(4)
C39 C40 C41 C42 175.6(3)
C46 N2 C42 C43 1.7(4)
Ni1 N2 C42 C43 -165.8(2)
C46 N2 C42 C41 176.8(2)
Ni1 N2 C42 C41 9.3(3)
N1 C41 C42 N2 -11.9(3)
C40 C41 C42 N2 170.0(2)
N1 C41 C42 C43 163.1(2)
C40 C41 C42 C43 -15.1(4)
N2 C42 C43 C44 0.2(4)
C41 C42 C43 C44 -174.4(3)
C42 C43 C44 C45 -1.9(5)
C43 C44 C45 C46 1.7(5)
C42 N2 C46 C45 -2.0(4)
Ni1 N2 C46 C45 164.0(2)
C44 C45 C46 N2 0.3(4)
